data_7038912
loop_
_publ_author_name
'Ishidoshiro, Makoto'
'Imoto, Hiroaki'
'Tanaka, Susumu'
'Naka, Kensuke'

_publ_section_title
;
 An experimental study on arsoles: structural variation, optical and
 electronic properties, and emission behavior.
;
_journal_issue 21
_journal_name_full 'Dalton transactions (Cambridge, England : 2003)'
_journal_page_first 8717
_journal_page_last 8723
_journal_paper_doi 10.1039/c6dt01010e
_journal_volume 45
_journal_year 2016
_chemical_formula_moiety 'C26 H27 As N2'
_chemical_formula_sum 'C26 H27 As N2'
_chemical_formula_weight 442.43
_space_group_crystal_system monoclinic
_space_group_IT_number 14
_space_group_name_Hall '-P 2yn'
_space_group_name_H-M_alt 'P 1 21/n 1'
_symmetry_space_group_name_Hall '-P 2yn'
_symmetry_space_group_name_H-M 'P 1 21/n 1'
_atom_sites_solution_hydrogens geom
_atom_sites_solution_primary direct
_atom_sites_solution_secondary difmap
_audit_update_record
;
2016-01-22 deposited with the CCDC.
2016-04-01 downloaded from the CCDC.
;
_cell_angle_alpha 90.0000
_cell_angle_beta 105.993(6)
_cell_angle_gamma 90.0000
_cell_formula_units_Z 4
_cell_length_a 16.513(9)
_cell_length_b 6.169(3)
_cell_length_c 22.038(13)
_cell_measurement_reflns_used 3807
_cell_measurement_temperature 273
_cell_measurement_theta_max 27.49
_cell_measurement_theta_min 3.29
_cell_volume 2158(2)
_computing_cell_refinement DTREK
_computing_data_collection DTREK
_computing_data_reduction DTREK
_computing_molecular_graphics 'CrystalStructure 4.1'
_computing_publication_material 'CrystalStructure 4.1 (Rigaku, 2014)'
_computing_structure_refinement 'SHELXL2013 (Sheldrick, 2008)'
_computing_structure_solution 'SIR2011 (Burla, et al., 2012)'
_diffrn_ambient_temperature 273
_diffrn_detector_area_resol_mean 13.653
_diffrn_measured_fraction_theta_full 0.998
_diffrn_measured_fraction_theta_max 0.998
_diffrn_measurement_device_type 'Rigaku XtaLAB mini'
_diffrn_measurement_method \w
_diffrn_radiation_type 'Mo K\a'
_diffrn_radiation_wavelength 0.71075
_diffrn_reflns_av_R_equivalents 0.0836
_diffrn_reflns_Laue_measured_fraction_full 0.998
_diffrn_reflns_Laue_measured_fraction_max 0.998
_diffrn_reflns_limit_h_max 21
_diffrn_reflns_limit_h_min -21
_diffrn_reflns_limit_k_max 8
_diffrn_reflns_limit_k_min -8
_diffrn_reflns_limit_l_max 28
_diffrn_reflns_limit_l_min -28
_diffrn_reflns_number 22012
_diffrn_reflns_point_group_measured_fraction_full 0.998
_diffrn_reflns_point_group_measured_fraction_max 0.998
_diffrn_reflns_theta_full 25.242
_diffrn_reflns_theta_max 27.527
_diffrn_reflns_theta_min 3.440
_diffrn_standards_number 0
_exptl_absorpt_coefficient_mu 1.590
_exptl_absorpt_correction_T_max 0.953
_exptl_absorpt_correction_T_min 0.833
_exptl_absorpt_correction_type multi-scan
_exptl_absorpt_process_details 'REQAB (Rigaku, 1998)'
_exptl_crystal_colour orange
_exptl_crystal_density_diffrn 1.362
_exptl_crystal_density_method 'not measured'
_exptl_crystal_description chip
_exptl_crystal_F_000 920.00
_exptl_crystal_size_max 0.230
_exptl_crystal_size_mid 0.190
_exptl_crystal_size_min 0.030
_refine_diff_density_max 0.34
_refine_diff_density_min -0.52
_refine_ls_extinction_method none
_refine_ls_goodness_of_fit_ref 1.065
_refine_ls_hydrogen_treatment constr
_refine_ls_number_parameters 262
_refine_ls_number_reflns 4948
_refine_ls_number_restraints 0
_refine_ls_R_factor_all 0.0956
_refine_ls_R_factor_gt 0.0541
_refine_ls_shift/su_max 0.001
_refine_ls_structure_factor_coef Fsqd
_refine_ls_weighting_details 'w = 1/[\s^2^(Fo^2^)+(0.0421P)^2^+0.3990P] where P=(Fo^2^+2Fc^2^)/3'
_refine_ls_weighting_scheme calc
_refine_ls_wR_factor_gt 0.1041
_refine_ls_wR_factor_ref 0.1224
_reflns_number_gt 3302
_reflns_number_total 4948
_reflns_threshold_expression F^2^>2.0\s(F^2^)
_cod_data_source_file c6dt01010e2.cif
_cod_data_source_block 5e
_cod_depositor_comments 'Adding full bibliography for 7038910--7038912.cif.'
_cod_database_code 7038912
_shelxl_res_file
;

    shelxl.res created by SHELXL-2014/7

TITL MI223orangeemission
CELL  0.71075 16.51260 6.16940 22.03760 90.00000 105.99270 90.00000
ZERR  4 0.00949 0.00343 0.01300 0.00000 0.00550 0.00000
LATT 1
SYMM .50-X, .50+Y, .50-Z
SFAC C H AS N
UNIT 104 108 4 8
L.S. 10
FMAP 2
PLAN -25
WPDB -2
HTAB
BOND $H
CONF
LIST 4
TEMP 0.0
ACTA
SIZE 0.030 0.230 0.190
WGHT    0.042100    0.399000
FVAR       0.44993
AS1   3    0.964128    0.109172    0.180116    11.00000    0.04674    0.03647 =
         0.04599    0.00134    0.01371   -0.00012
N1    4    1.340261    0.014900    0.417158    11.00000    0.04824    0.04983 =
         0.07041   -0.00026    0.00089    0.00027
N2    4    0.584238    0.069131   -0.054882    11.00000    0.05986    0.07009 =
         0.06150   -0.00474   -0.01052    0.00556
C1    1    1.046971   -0.116486    0.213335    11.00000    0.04153    0.04064 =
         0.04630   -0.00148    0.01456    0.00215
C2    1    1.023965   -0.295769    0.178433    11.00000    0.05048    0.04647 =
         0.05358   -0.00069    0.01157    0.01102
AFIX  43
H2    2    1.058282   -0.417928    0.184898    11.00000   -1.20000
AFIX   0
C3    1    0.944123   -0.293015    0.130451    11.00000    0.05742    0.04383 =
         0.05326   -0.00843    0.01252   -0.00142
AFIX  43
H3    2    0.925208   -0.413173    0.105012    11.00000   -1.20000
AFIX   0
C4    1    0.898143   -0.109880    0.123966    11.00000    0.04830    0.04131 =
         0.03594    0.00080    0.01241   -0.00277
C5    1    1.123507   -0.080561    0.264552    11.00000    0.04466    0.04248 =
         0.04511    0.00151    0.01581    0.00142
C6    1    1.137102    0.109713    0.299477    11.00000    0.04738    0.04658 =
         0.05780   -0.00346    0.00784    0.00974
AFIX  43
H6    2    1.096949    0.219202    0.288972    11.00000   -1.20000
AFIX   0
C7    1    1.207354    0.142348    0.348793    11.00000    0.05785    0.04196 =
         0.06243   -0.01259    0.01002    0.00471
AFIX  43
H7    2    1.213128    0.272309    0.370959    11.00000   -1.20000
AFIX   0
C8    1    1.270460   -0.013551    0.366734    11.00000    0.03999    0.04799 =
         0.05037    0.00337    0.01350   -0.00041
C9    1    1.257597   -0.204184    0.330358    11.00000    0.05212    0.04815 =
         0.05959    0.00435    0.01167    0.01310
AFIX  43
H9    2    1.298408   -0.312274    0.339837    11.00000   -1.20000
AFIX   0
C10   1    1.187051   -0.235189    0.281602    11.00000    0.05304    0.04563 =
         0.05917   -0.00940    0.01310    0.00629
AFIX  43
H10   2    1.181206   -0.364164    0.258959    11.00000   -1.20000
AFIX   0
C11   1    1.362330    0.227367    0.443951    11.00000    0.06020    0.07207 =
         0.07351   -0.01684    0.01003   -0.00009
AFIX  33
H11A  2    1.412435    0.217622    0.478538    11.00000   -1.20000
H11B  2    1.372221    0.322649    0.412297    11.00000   -1.20000
H11C  2    1.317022    0.283220    0.458848    11.00000   -1.20000
AFIX   0
C12   1    1.402941   -0.152209    0.434784    11.00000    0.04859    0.06682 =
         0.06898    0.00469    0.00829    0.00291
AFIX  33
H12A  2    1.446979   -0.105526    0.470721    11.00000   -1.20000
H12B  2    1.377572   -0.281857    0.445244    11.00000   -1.20000
H12C  2    1.426162   -0.180924    0.400166    11.00000   -1.20000
AFIX   0
C13   1    0.816920   -0.065305    0.078662    11.00000    0.04529    0.04764 =
         0.03322    0.00112    0.01394   -0.00154
C14   1    0.776727   -0.215051    0.032862    11.00000    0.05182    0.04465 =
         0.04858   -0.00451    0.01437    0.00135
AFIX  43
H14   2    0.802067   -0.349016    0.031670    11.00000   -1.20000
AFIX   0
C15   1    0.701258   -0.172247   -0.010483    11.00000    0.05469    0.04781 =
         0.05070   -0.00945    0.01166   -0.00817
AFIX  43
H15   2    0.677274   -0.277013   -0.040379    11.00000   -1.20000
AFIX   0
C16   1    0.659530    0.024685   -0.010852    11.00000    0.04855    0.05863 =
         0.04286    0.00428    0.01298    0.00080
C17   1    0.698994    0.175840    0.035071    11.00000    0.05828    0.04715 =
         0.05182    0.00043    0.00873    0.01013
AFIX  43
H17   2    0.673579    0.309569    0.036473    11.00000   -1.20000
AFIX   0
C18   1    0.774987    0.130117    0.078350    11.00000    0.05500    0.04577 =
         0.04298   -0.00697    0.01178    0.00218
AFIX  43
H18   2    0.799060    0.234120    0.108469    11.00000   -1.20000
AFIX   0
C19   1    0.547856   -0.079893   -0.104272    11.00000    0.07417    0.08677 =
         0.07401   -0.00466   -0.01592   -0.00603
AFIX  33
H19A  2    0.495846   -0.021838   -0.130177    11.00000   -1.20000
H19B  2    0.586029   -0.103076   -0.129551    11.00000   -1.20000
H19C  2    0.537184   -0.215160   -0.086362    11.00000   -1.20000
AFIX   0
C20   1    0.539446    0.266524   -0.052699    11.00000    0.07747    0.09567 =
         0.10634    0.00109   -0.01219    0.02996
AFIX  33
H20A  2    0.488753    0.268932   -0.086912    11.00000   -1.20000
H20B  2    0.525367    0.275138   -0.013309    11.00000   -1.20000
H20C  2    0.574199    0.387788   -0.056414    11.00000   -1.20000
AFIX   0
C21   1    0.904860    0.118215    0.245338    11.00000    0.03882    0.04137 =
         0.03758   -0.00397    0.00619    0.00109
C22   1    0.864012    0.307442    0.253682    11.00000    0.05316    0.05201 =
         0.05672   -0.01026    0.00993    0.01008
AFIX  43
H22   2    0.866077    0.427648    0.228687    11.00000   -1.20000
AFIX   0
C23   1    0.820166    0.319493    0.298820    11.00000    0.05857    0.07953 =
         0.06048   -0.02326    0.01397    0.01832
AFIX  43
H23   2    0.791980    0.446139    0.303569    11.00000   -1.20000
AFIX   0
C24   1    0.818552    0.144255    0.336340    11.00000    0.05116    0.11179 =
         0.04536   -0.02294    0.01857    0.00189
AFIX  43
H24   2    0.790067    0.152957    0.367256    11.00000   -1.20000
AFIX   0
C25   1    0.858619   -0.044530    0.328786    11.00000    0.06038    0.07756 =
         0.05050    0.00226    0.01864   -0.00293
AFIX  43
H25   2    0.856678   -0.163555    0.354244    11.00000   -1.20000
AFIX   0
C26   1    0.901710   -0.058063    0.283565    11.00000    0.04918    0.05254 =
         0.05432   -0.00115    0.01637    0.00577
AFIX  43
H26   2    0.928849   -0.186283    0.278666    11.00000   -1.20000
AFIX   0
HKLF 4
 
REM  MI223orangeemission
REM R1 =  0.0541 for    3302 Fo > 4sig(Fo)  and  0.0956 for all    4948 data
REM    262 parameters refined using      0 restraints
 
END  
     
WGHT      0.0326      0.6405 

REM No hydrogen bonds found for HTAB generation

REM Highest difference peak  0.335,  deepest hole -0.524,  1-sigma level  0.065
Q1    1   0.9685 -0.3045  0.1770  11.00000  0.05    0.34
Q2    1   0.7869 -0.1118  0.0500  11.00000  0.05    0.29
Q3    1   0.5642  0.3292 -0.0115  11.00000  0.05    0.29
Q4    1   1.3474  0.1117  0.3911  11.00000  0.05    0.24
Q5    1   1.0778 -0.1188  0.2405  11.00000  0.05    0.23
Q6    1   0.6037  0.3933 -0.0398  11.00000  0.05    0.23
Q7    1   0.5911 -0.2360 -0.1098  11.00000  0.05    0.23
Q8    1   1.3835 -0.3007  0.3843  11.00000  0.05    0.22
Q9    1   0.5316  0.3653 -0.0964  11.00000  0.05    0.22
Q10   1   0.6966 -0.2990 -0.0618  11.00000  0.05    0.22
Q11   1   1.0383 -0.0680  0.3187  11.00000  0.05    0.22
Q12   1   0.8372  0.2813  0.1000  11.00000  0.05    0.22
Q13   1   0.8404 -0.2828  0.2666  11.00000  0.05    0.22
Q14   1   0.8963 -0.1216  0.2785  11.00000  0.05    0.22
Q15   1   1.4196 -0.1349  0.4987  11.00000  0.05    0.22
Q16   1   0.9978  0.2906  0.1601  11.00000  0.05    0.21
Q17   1   0.8973 -0.2387  0.3783  11.00000  0.05    0.21
Q18   1   0.8824  0.0295  0.2420  11.00000  0.05    0.21
Q19   1   1.2631 -0.0852  0.3365  11.00000  0.05    0.21
Q20   1   0.4793  0.1176 -0.0375  11.00000  0.05    0.21
Q21   1   0.9428  0.1059  0.2358  11.00000  0.05    0.21
Q22   1   0.8061 -0.3009  0.3563  11.00000  0.05    0.21
Q23   1   1.0229  0.2626  0.1894  11.00000  0.05    0.21
Q24   1   0.8158  0.0242  0.3027  11.00000  0.05    0.21
Q25   1   1.2825  0.4110  0.3905  11.00000  0.05    0.21
;

loop_
_symmetry_equiv_pos_site_id
_space_group_symop_operation_xyz
1 +X,+Y,+Z
2 1/2-X,1/2+Y,1/2-Z
3 -X,-Y,-Z
4 1/2+X,1/2-Y,1/2+Z

loop_
_atom_site_label
_atom_site_type_symbol
_atom_site_fract_x
_atom_site_fract_y
_atom_site_fract_z
_atom_site_U_iso_or_equiv
_atom_site_adp_type
_atom_site_occupancy
_atom_site_site_symmetry_multiplicity
_atom_site_calc_flag
_atom_site_refinement_flags
As1 As 0.96413(2) 0.10917(6) 0.18012(2) 0.04288(14) Uani 1 4 d .
N1 N 1.3403(2) 0.0149(5) 0.41716(16) 0.0592(9) Uani 1 4 d .
N2 N 0.5842(2) 0.0691(6) -0.05488(17) 0.0692(10) Uani 1 4 d .
C1 C 1.0470(2) -0.1165(5) 0.21334(17) 0.0423(8) Uani 1 4 d .
C2 C 1.0240(2) -0.2958(6) 0.17843(17) 0.0507(10) Uani 1 4 d .
C3 C 0.9441(2) -0.2930(6) 0.13045(18) 0.0520(10) Uani 1 4 d .
C4 C 0.8981(2) -0.1099(6) 0.12397(16) 0.0417(8) Uani 1 4 d .
C5 C 1.1235(2) -0.0806(6) 0.26455(17) 0.0434(9) Uani 1 4 d .
C6 C 1.1371(2) 0.1097(6) 0.29948(18) 0.0519(10) Uani 1 4 d .
C7 C 1.2073(3) 0.1424(6) 0.34879(19) 0.0554(10) Uani 1 4 d .
C8 C 1.2705(2) -0.0136(6) 0.36673(18) 0.0459(9) Uani 1 4 d .
C9 C 1.2576(3) -0.2042(6) 0.33036(18) 0.0540(10) Uani 1 4 d .
C10 C 1.1870(2) -0.2352(6) 0.28160(19) 0.0531(10) Uani 1 4 d .
C11 C 1.3623(3) 0.2274(7) 0.4440(2) 0.0703(13) Uani 1 4 d .
C12 C 1.4029(3) -0.1522(7) 0.4348(2) 0.0630(11) Uani 1 4 d .
C13 C 0.8169(2) -0.0653(6) 0.07866(16) 0.0414(8) Uani 1 4 d .
C14 C 0.7767(2) -0.2150(6) 0.03286(17) 0.0482(9) Uani 1 4 d .
C15 C 0.7013(2) -0.1722(6) -0.01048(18) 0.0516(10) Uani 1 4 d .
C16 C 0.6595(2) 0.0247(7) -0.01085(17) 0.0499(9) Uani 1 4 d .
C17 C 0.6990(3) 0.1758(6) 0.03507(18) 0.0537(10) Uani 1 4 d .
C18 C 0.7750(2) 0.1301(6) 0.07835(17) 0.0483(9) Uani 1 4 d .
C19 C 0.5479(3) -0.0799(8) -0.1043(2) 0.0855(16) Uani 1 4 d .
C20 C 0.5394(3) 0.2665(9) -0.0527(2) 0.1006(19) Uani 1 4 d .
C21 C 0.9049(2) 0.1182(5) 0.24534(15) 0.0401(8) Uani 1 4 d .
C22 C 0.8640(2) 0.3074(7) 0.25368(18) 0.0550(10) Uani 1 4 d .
C23 C 0.8202(3) 0.3195(8) 0.2988(2) 0.0667(12) Uani 1 4 d .
C24 C 0.8186(3) 0.1442(9) 0.33634(19) 0.0684(13) Uani 1 4 d .
C25 C 0.8586(3) -0.0445(7) 0.32879(19) 0.0621(11) Uani 1 4 d .
C26 C 0.9017(2) -0.0581(6) 0.28357(18) 0.0516(10) Uani 1 4 d .
H2 H 1.05828 -0.41793 0.1849 0.0609 Uiso 1 4 calc R
H3 H 0.92521 -0.41317 0.10501 0.0624 Uiso 1 4 calc R
H6 H 1.09695 0.2192 0.28897 0.0623 Uiso 1 4 calc R
H7 H 1.21313 0.27231 0.37096 0.0665 Uiso 1 4 calc R
H9 H 1.29841 -0.31227 0.33984 0.0648 Uiso 1 4 calc R
H10 H 1.18121 -0.36416 0.25896 0.0637 Uiso 1 4 calc R
H11A H 1.41243 0.21762 0.47854 0.0843 Uiso 1 4 calc R
H11B H 1.37222 0.32265 0.4123 0.0843 Uiso 1 4 calc R
H11C H 1.31702 0.28322 0.45885 0.0843 Uiso 1 4 calc R
H12A H 1.44698 -0.10553 0.47072 0.0756 Uiso 1 4 calc R
H12B H 1.37757 -0.28186 0.44524 0.0756 Uiso 1 4 calc R
H12C H 1.42616 -0.18092 0.40017 0.0756 Uiso 1 4 calc R
H14 H 0.80207 -0.34902 0.03167 0.0579 Uiso 1 4 calc R
H15 H 0.67727 -0.27701 -0.04038 0.0620 Uiso 1 4 calc R
H17 H 0.67358 0.30957 0.03647 0.0644 Uiso 1 4 calc R
H18 H 0.79906 0.23412 0.10847 0.0579 Uiso 1 4 calc R
H19A H 0.49585 -0.02184 -0.13018 0.1026 Uiso 1 4 calc R
H19B H 0.58603 -0.10308 -0.12955 0.1026 Uiso 1 4 calc R
H19C H 0.53718 -0.21516 -0.08636 0.1026 Uiso 1 4 calc R
H20A H 0.48875 0.26893 -0.08691 0.1207 Uiso 1 4 calc R
H20B H 0.52537 0.27514 -0.01331 0.1207 Uiso 1 4 calc R
H20C H 0.5742 0.38779 -0.05641 0.1207 Uiso 1 4 calc R
H22 H 0.86608 0.42765 0.22869 0.0660 Uiso 1 4 calc R
H23 H 0.79198 0.44614 0.30357 0.0800 Uiso 1 4 calc R
H24 H 0.79007 0.15296 0.36726 0.0821 Uiso 1 4 calc R
H25 H 0.85668 -0.16356 0.35424 0.0746 Uiso 1 4 calc R
H26 H 0.92885 -0.18628 0.27867 0.0619 Uiso 1 4 calc R

loop_
_atom_site_aniso_label
_atom_site_aniso_U_11
_atom_site_aniso_U_22
_atom_site_aniso_U_33
_atom_site_aniso_U_12
_atom_site_aniso_U_13
_atom_site_aniso_U_23
As1 0.0467(2) 0.0365(2) 0.0460(2) -0.00012(18) 0.01371(17) 0.00134(18)
N1 0.0482(19) 0.050(2) 0.070(2) 0.0003(17) 0.0009(18) -0.0003(18)
N2 0.060(2) 0.070(3) 0.061(2) 0.0056(19) -0.0105(19) -0.005(2)
C1 0.0415(19) 0.041(2) 0.046(2) 0.0022(17) 0.0146(17) -0.0015(18)
C2 0.050(2) 0.046(2) 0.054(2) 0.0110(19) 0.012(2) -0.0007(19)
C3 0.057(2) 0.044(2) 0.053(2) -0.001(2) 0.013(2) -0.0084(19)
C4 0.048(2) 0.041(2) 0.0359(19) -0.0028(18) 0.0124(16) 0.0008(17)
C5 0.045(2) 0.042(2) 0.045(2) 0.0014(17) 0.0158(18) 0.0015(17)
C6 0.047(2) 0.047(2) 0.058(2) 0.0097(19) 0.0078(19) -0.003(2)
C7 0.058(2) 0.042(2) 0.062(3) 0.0047(19) 0.010(2) -0.013(2)
C8 0.040(2) 0.048(2) 0.050(2) -0.0004(18) 0.0135(19) 0.0034(19)
C9 0.052(2) 0.048(2) 0.060(3) 0.013(2) 0.012(2) 0.004(2)
C10 0.053(2) 0.046(2) 0.059(3) 0.0063(19) 0.013(2) -0.0094(19)
C11 0.060(3) 0.072(3) 0.074(3) -0.000(2) 0.010(2) -0.017(3)
C12 0.049(2) 0.067(3) 0.069(3) 0.003(2) 0.008(2) 0.005(2)
C13 0.045(2) 0.048(2) 0.0332(19) -0.0015(17) 0.0139(17) 0.0011(16)
C14 0.052(2) 0.045(2) 0.049(2) 0.0014(18) 0.0144(19) -0.0045(18)
C15 0.055(2) 0.048(2) 0.051(2) -0.0082(19) 0.012(2) -0.0095(19)
C16 0.049(2) 0.059(2) 0.043(2) 0.001(2) 0.0130(19) 0.0043(19)
C17 0.058(2) 0.047(2) 0.052(2) 0.0101(19) 0.009(2) 0.0004(19)
C18 0.055(2) 0.046(2) 0.043(2) 0.0022(18) 0.0118(19) -0.0070(18)
C19 0.074(3) 0.087(4) 0.074(3) -0.006(3) -0.016(3) -0.005(3)
C20 0.077(4) 0.096(4) 0.106(4) 0.030(3) -0.012(3) 0.001(3)
C21 0.0388(19) 0.0414(19) 0.0376(19) 0.0011(16) 0.0062(16) -0.0040(17)
C22 0.053(2) 0.052(2) 0.057(3) 0.010(2) 0.010(2) -0.010(2)
C23 0.059(3) 0.080(3) 0.060(3) 0.018(2) 0.014(2) -0.023(3)
C24 0.051(2) 0.112(4) 0.045(2) 0.002(3) 0.019(2) -0.023(3)
C25 0.060(3) 0.078(3) 0.051(3) -0.003(2) 0.019(2) 0.002(2)
C26 0.049(2) 0.053(2) 0.054(2) 0.0058(18) 0.016(2) -0.0012(19)

loop_
_atom_type_symbol
_atom_type_description
_atom_type_scat_dispersion_real
_atom_type_scat_dispersion_imag
_atom_type_scat_source
C C 0.0033 0.0016
;
International Tables for Crystallography
(Vol. C, Tables 4.2.6.8 and 6.1.1.4)
;
H H 0.0000 0.0000
;
International Tables for Crystallography
(Vol. C, Table 6.1.1.4)
;
As As 0.0499 2.0058
;
International Tables for Crystallography
(Vol. C, Tables 4.2.6.8 and 6.1.1.4)
;
N N 0.0061 0.0033
;
International Tables for Crystallography
(Vol. C, Tables 4.2.6.8 and 6.1.1.4)
;

loop_
_geom_angle_atom_site_label_1
_geom_angle_atom_site_label_2
_geom_angle_atom_site_label_3
_geom_angle
_geom_angle_publ_flag
C1 As1 C4 87.42(14) yes
C1 As1 C21 100.75(16) yes
C4 As1 C21 100.45(16) yes
C8 N1 C11 120.5(3) yes
C8 N1 C12 120.5(3) yes
C11 N1 C12 117.4(3) yes
C16 N2 C19 121.2(4) yes
C16 N2 C20 121.3(4) yes
C19 N2 C20 117.5(3) yes
As1 C1 C2 108.4(2) yes
As1 C1 C5 123.4(2) yes
C2 C1 C5 128.1(3) yes
C1 C2 C3 117.9(3) yes
C2 C3 C4 117.5(3) yes
As1 C4 C3 108.3(2) yes
As1 C4 C13 123.4(3) yes
C3 C4 C13 128.0(3) yes
C1 C5 C6 122.0(3) yes
C1 C5 C10 122.2(3) yes
C6 C5 C10 115.8(3) yes
C5 C6 C7 122.5(3) yes
C6 C7 C8 121.9(4) yes
N1 C8 C7 122.4(3) yes
N1 C8 C9 121.9(3) yes
C7 C8 C9 115.6(3) yes
C8 C9 C10 121.9(4) yes
C5 C10 C9 122.3(4) yes
C4 C13 C14 122.3(3) yes
C4 C13 C18 121.9(3) yes
C14 C13 C18 115.7(3) yes
C13 C14 C15 122.5(4) yes
C14 C15 C16 121.6(3) yes
N2 C16 C15 121.7(3) yes
N2 C16 C17 121.8(4) yes
C15 C16 C17 116.5(3) yes
C16 C17 C18 121.2(4) yes
C13 C18 C17 122.5(3) yes
As1 C21 C22 118.9(3) yes
As1 C21 C26 122.4(3) yes
C22 C21 C26 118.7(4) yes
C21 C22 C23 120.7(4) yes
C22 C23 C24 119.6(4) yes
C23 C24 C25 120.5(4) yes
C24 C25 C26 120.1(4) yes
C21 C26 C25 120.4(4) yes
C1 C2 H2 121.066 no
C3 C2 H2 121.082 no
C2 C3 H3 121.252 no
C4 C3 H3 121.263 no
C5 C6 H6 118.753 no
C7 C6 H6 118.757 no
C6 C7 H7 119.071 no
C8 C7 H7 119.057 no
C8 C9 H9 119.042 no
C10 C9 H9 119.038 no
C5 C10 H10 118.873 no
C9 C10 H10 118.863 no
N1 C11 H11A 109.469 no
N1 C11 H11B 109.477 no
N1 C11 H11C 109.468 no
H11A C11 H11B 109.477 no
H11A C11 H11C 109.463 no
H11B C11 H11C 109.473 no
N1 C12 H12A 109.469 no
N1 C12 H12B 109.469 no
N1 C12 H12C 109.479 no
H12A C12 H12B 109.469 no
H12A C12 H12C 109.469 no
H12B C12 H12C 109.471 no
C13 C14 H14 118.763 no
C15 C14 H14 118.767 no
C14 C15 H15 119.195 no
C16 C15 H15 119.181 no
C16 C17 H17 119.418 no
C18 C17 H17 119.411 no
C13 C18 H18 118.736 no
C17 C18 H18 118.731 no
N2 C19 H19A 109.476 no
N2 C19 H19B 109.476 no
N2 C19 H19C 109.472 no
H19A C19 H19B 109.464 no
H19A C19 H19C 109.466 no
H19B C19 H19C 109.474 no
N2 C20 H20A 109.477 no
N2 C20 H20B 109.471 no
N2 C20 H20C 109.478 no
H20A C20 H20B 109.461 no
H20A C20 H20C 109.477 no
H20B C20 H20C 109.463 no
C21 C22 H22 119.647 no
C23 C22 H22 119.643 no
C22 C23 H23 120.204 no
C24 C23 H23 120.197 no
C23 C24 H24 119.737 no
C25 C24 H24 119.735 no
C24 C25 H25 119.952 no
C26 C25 H25 119.936 no
C21 C26 H26 119.805 no
C25 C26 H26 119.807 no

loop_
_geom_bond_atom_site_label_1
_geom_bond_atom_site_label_2
_geom_bond_distance
_geom_bond_publ_flag
As1 C1 1.948(3) yes
As1 C4 1.950(3) yes
As1 C21 1.950(4) yes
N1 C8 1.374(4) yes
N1 C11 1.443(5) yes
N1 C12 1.436(5) yes
N2 C16 1.378(5) yes
N2 C19 1.425(6) yes
N2 C20 1.432(7) yes
C1 C2 1.341(5) yes
C1 C5 1.461(4) yes
C2 C3 1.445(5) yes
C3 C4 1.347(5) yes
C4 C13 1.461(4) yes
C5 C6 1.388(5) yes
C5 C10 1.391(5) yes
C6 C7 1.368(5) yes
C7 C8 1.393(5) yes
C8 C9 1.406(5) yes
C9 C10 1.363(5) yes
C13 C14 1.394(5) yes
C13 C18 1.389(5) yes
C14 C15 1.371(5) yes
C15 C16 1.396(6) yes
C16 C17 1.398(5) yes
C17 C18 1.380(5) yes
C21 C22 1.386(5) yes
C21 C26 1.385(5) yes
C22 C23 1.384(7) yes
C23 C24 1.366(7) yes
C24 C25 1.372(7) yes
C25 C26 1.377(7) yes
C2 H2 0.930 no
C3 H3 0.930 no
C6 H6 0.930 no
C7 H7 0.930 no
C9 H9 0.930 no
C10 H10 0.930 no
C11 H11A 0.960 no
C11 H11B 0.960 no
C11 H11C 0.960 no
C12 H12A 0.960 no
C12 H12B 0.960 no
C12 H12C 0.960 no
C14 H14 0.930 no
C15 H15 0.930 no
C17 H17 0.930 no
C18 H18 0.930 no
C19 H19A 0.960 no
C19 H19B 0.960 no
C19 H19C 0.960 no
C20 H20A 0.960 no
C20 H20B 0.960 no
C20 H20C 0.960 no
C22 H22 0.930 no
C23 H23 0.930 no
C24 H24 0.930 no
C25 H25 0.930 no
C26 H26 0.930 no

loop_
_geom_contact_atom_site_label_1
_geom_contact_atom_site_label_2
_geom_contact_distance
_geom_contact_publ_flag
_geom_contact_site_symmetry_2
As1 C6 3.307(4) no .
As1 C18 3.308(4) no .
C1 C26 3.213(6) no .
C2 C10 3.031(5) no .
C3 C14 3.037(5) no .
C4 C26 3.516(6) no .
C5 C8 2.849(5) no .
C6 C9 2.725(6) no .
C7 C10 2.731(6) no .
C7 C11 2.875(5) no .
C9 C12 2.849(5) no .
C13 C16 2.851(5) no .
C14 C17 2.739(6) no .
C15 C18 2.735(5) no .
C15 C19 2.851(6) no .
C17 C20 2.861(6) no .
C21 C24 2.767(6) no .
C22 C25 2.747(6) no .
C23 C26 2.757(6) no .
N1 C14 3.535(6) no 4_545
C12 C14 3.488(7) no 4_545
C14 N1 3.535(6) no 4_444
C14 C12 3.488(7) no 4_444
C23 C25 3.571(6) no 2_655
C25 C23 3.571(6) no 2_645
As1 H2 3.5934 no .
As1 H3 3.5988 no .
As1 H6 2.8506 no .
As1 H18 2.8540 no .
As1 H22 2.9296 no .
As1 H26 3.0126 no .
N1 H7 2.6053 no .
N1 H9 2.6089 no .
N2 H15 2.5984 no .
N2 H17 2.6063 no .
C1 H3 3.2322 no .
C1 H6 2.6439 no .
C1 H10 2.6516 no .
C1 H26 2.7586 no .
C2 H10 2.7442 no .
C2 H26 3.1168 no .
C3 H14 2.7471 no .
C3 H26 3.4089 no .
C4 H2 3.2328 no .
C4 H14 2.6557 no .
C4 H18 2.6438 no .
C4 H26 3.3391 no .
C5 H2 2.7444 no .
C5 H7 3.2429 no .
C5 H9 3.2399 no .
C5 H26 3.3772 no .
C6 H10 3.1989 no .
C7 H9 3.2140 no .
C7 H11B 2.9169 no .
C7 H11C 2.7381 no .
C8 H6 3.2407 no .
C8 H10 3.2500 no .
C8 H11A 3.2277 no .
C8 H11B 2.6841 no .
C8 H11C 2.6841 no .
C8 H12A 3.2232 no .
C8 H12B 2.6787 no .
C8 H12C 2.6787 no .
C9 H7 3.2161 no .
C9 H12B 2.7928 no .
C9 H12C 2.7884 no .
C10 H2 2.7994 no .
C10 H6 3.1987 no .
C11 H7 2.5593 no .
C11 H12A 2.4628 no .
C11 H12B 3.1512 no .
C11 H12C 2.9912 no .
C12 H9 2.5183 no .
C12 H11A 2.4652 no .
C12 H11B 2.9911 no .
C12 H11C 3.1505 no .
C13 H3 2.7510 no .
C13 H15 3.2515 no .
C13 H17 3.2562 no .
C14 H3 2.8081 no .
C14 H18 3.2020 no .
C15 H17 3.2212 no .
C15 H19B 2.8172 no .
C15 H19C 2.7768 no .
C16 H14 3.2432 no .
C16 H18 3.2487 no .
C16 H19A 3.2228 no .
C16 H19B 2.6810 no .
C16 H19C 2.6810 no .
C16 H20A 3.2293 no .
C16 H20B 2.6892 no .
C16 H20C 2.6893 no .
C17 H15 3.2203 no .
C17 H20B 2.8367 no .
C17 H20C 2.7805 no .
C18 H14 3.2015 no .
C19 H15 2.5238 no .
C19 H20A 2.4364 no .
C19 H20B 3.0600 no .
C19 H20C 3.0617 no .
C20 H17 2.5376 no .
C20 H19A 2.4334 no .
C20 H19B 3.0622 no .
C20 H19C 3.0606 no .
C21 H6 3.1134 no .
C21 H18 3.1237 no .
C21 H23 3.2453 no .
C21 H25 3.2352 no .
C22 H18 3.1152 no .
C22 H24 3.2169 no .
C22 H26 3.2253 no .
C23 H25 3.2141 no .
C24 H22 3.2136 no .
C24 H26 3.2197 no .
C25 H23 3.2166 no .
C26 H22 3.2243 no .
C26 H24 3.2200 no .
H2 H3 2.4077 no .
H2 H10 2.2514 no .
H3 H14 2.2567 no .
H6 H7 2.2677 no .
H7 H11A 3.5022 no .
H7 H11B 2.5512 no .
H7 H11C 2.2064 no .
H9 H10 2.2636 no .
H9 H12A 3.4735 no .
H9 H12B 2.3380 no .
H9 H12C 2.3084 no .
H11A H12A 2.0938 no .
H11A H12B 3.1832 no .
H11A H12C 3.0488 no .
H11B H12A 3.0469 no .
H11B H12C 3.2631 no .
H11C H12A 3.1806 no .
H14 H15 2.2721 no .
H15 H19A 3.4788 no .
H15 H19B 2.3773 no .
H15 H19C 2.2873 no .
H17 H18 2.2838 no .
H17 H20A 3.4926 no .
H17 H20B 2.3997 no .
H17 H20C 2.2945 no .
H18 H22 2.8379 no .
H19A H20A 2.0500 no .
H19A H20B 3.0881 no .
H19A H20C 3.0894 no .
H19B H20A 3.0923 no .
H19B H20C 3.4613 no .
H19C H20A 3.0909 no .
H19C H20B 3.4572 no .
H22 H23 2.3121 no .
H23 H24 2.2950 no .
H24 H25 2.2977 no .
H25 H26 2.3037 no .
As1 H2 3.2939 no 1_565
As1 H3 3.3542 no 1_565
As1 H12C 3.1394 no 2_755
N1 H2 3.1802 no 2_755
N1 H14 2.9479 no 4_545
N1 H15 3.4148 no 4_545
N2 H7 3.1740 no 4_454
N2 H20B 3.3976 no 3_655
C1 H11B 3.4094 no 2_745
C2 H11B 3.0593 no 2_745
C2 H12C 3.1798 no 2_745
C2 H22 3.5392 no 1_545
C3 H11B 3.4883 no 2_745
C3 H12A 3.5884 no 4_444
C3 H12C 3.4011 no 2_745
C3 H22 3.2947 no 1_545
C4 H24 3.4882 no 2_645
C5 H9 3.3658 no 2_755
C5 H19B 3.2303 no 4_545
C6 H9 3.5488 no 2_755
C6 H10 3.4960 no 1_565
C6 H10 3.5798 no 2_755
C7 H10 3.5922 no 1_565
C7 H10 3.3814 no 2_755
C7 H15 3.4584 no 4_545
C7 H19B 3.5843 no 4_555
C7 H20C 3.4299 no 4_555
C8 H2 3.3783 no 2_755
C8 H10 3.2213 no 2_755
C8 H15 3.1565 no 4_545
C9 H7 3.4832 no 1_545
C9 H10 3.2236 no 2_755
C9 H15 3.4597 no 4_545
C9 H19B 3.4059 no 4_545
C10 H7 3.5817 no 1_545
C10 H10 3.4413 no 2_755
C10 H19B 3.0679 no 4_545
C11 H2 3.5548 no 2_755
C11 H12A 3.2792 no 3_856
C11 H12B 3.0377 no 1_565
C11 H14 3.3519 no 4_545
C12 H2 3.2227 no 2_755
C12 H3 3.5167 no 2_755
C12 H11A 3.1460 no 3_856
C12 H11B 3.2955 no 1_545
C12 H12A 3.1880 no 3_856
C12 H14 3.0485 no 4_545
C13 H11C 3.1627 no 4_454
C13 H12B 3.4871 no 4_444
C13 H23 3.5421 no 2_645
C13 H24 2.9534 no 2_645
C14 H11C 3.2861 no 4_454
C14 H12B 2.8763 no 4_444
C14 H17 3.4035 no 1_545
C14 H24 2.8395 no 2_645
C15 H11C 3.2531 no 4_454
C15 H12B 3.3277 no 4_444
C15 H17 3.4293 no 1_545
C15 H20C 3.4094 no 1_545
C15 H24 3.3009 no 2_645
C16 H7 3.2259 no 4_454
C16 H11C 3.0936 no 4_454
C17 H11C 2.9134 no 4_454
C17 H14 3.4009 no 1_565
C17 H25 3.0021 no 2_655
C18 H11C 2.9513 no 4_454
C18 H14 3.4406 no 1_565
C18 H23 3.2967 no 2_645
C18 H24 3.4592 no 2_645
C18 H25 3.2147 no 2_655
C19 H6 3.4921 no 4_454
C19 H7 3.4882 no 4_454
C19 H20B 3.3696 no 3_655
C19 H20C 3.4401 no 1_545
C19 H25 3.4229 no 4_444
C19 H26 3.1312 no 4_444
C20 H15 3.5837 no 1_565
C20 H19C 3.2805 no 1_565
C20 H20B 3.4807 no 3_665
C21 H23 3.3050 no 2_645
C22 H19A 3.1574 no 4_555
C22 H20A 3.5803 no 4_555
C22 H23 3.3770 no 2_645
C22 H26 3.2986 no 1_565
C23 H19A 3.1498 no 4_555
C23 H20A 3.2443 no 4_555
C23 H23 3.3947 no 2_645
C23 H25 3.4089 no 1_565
C24 H17 3.4549 no 2_645
C24 H18 3.5992 no 2_645
C24 H20A 2.9029 no 4_555
C24 H22 3.2752 no 2_645
C24 H23 3.3512 no 2_645
C25 H17 3.2833 no 2_645
C25 H18 3.5411 no 2_645
C25 H19A 3.4613 no 4_545
C25 H19C 3.3690 no 4_545
C25 H20A 2.9597 no 4_555
C25 H22 3.5793 no 2_645
C25 H23 3.3251 no 1_545
C25 H23 3.2709 no 2_645
C26 H19A 3.3344 no 4_545
C26 H19C 3.4124 no 4_545
C26 H20A 3.3368 no 4_555
C26 H22 3.3888 no 1_545
C26 H23 3.2455 no 2_645
H2 As1 3.2939 no 1_545
H2 N1 3.1802 no 2_745
H2 C8 3.3783 no 2_745
H2 C11 3.5548 no 2_745
H2 C12 3.2227 no 2_745
H2 H6 3.1420 no 1_545
H2 H9 3.5393 no 2_745
H2 H11B 3.0762 no 2_745
H2 H12A 3.5978 no 2_745
H2 H12C 2.5453 no 2_745
H3 As1 3.3542 no 1_545
H3 C12 3.5167 no 2_745
H3 H11A 3.3191 no 4_444
H3 H12A 3.2540 no 2_745
H3 H12A 3.0801 no 4_444
H3 H12B 3.5969 no 4_444
H3 H12C 2.9865 no 2_745
H3 H18 3.0278 no 1_545
H3 H22 3.2883 no 1_545
H6 C19 3.4921 no 4_555
H6 H2 3.1420 no 1_565
H6 H10 3.0802 no 1_565
H6 H19A 3.3297 no 4_555
H6 H19B 3.0073 no 4_555
H6 H20C 3.5907 no 4_555
H7 N2 3.1740 no 4_555
H7 C9 3.4832 no 1_565
H7 C10 3.5817 no 1_565
H7 C16 3.2259 no 4_555
H7 C19 3.4882 no 4_555
H7 H9 3.0909 no 1_565
H7 H10 3.2685 no 1_565
H7 H19B 2.9251 no 4_555
H7 H20C 3.2899 no 4_555
H9 C5 3.3658 no 2_745
H9 C6 3.5488 no 2_745
H9 H2 3.5393 no 2_755
H9 H7 3.0909 no 1_545
H9 H10 3.5917 no 2_755
H9 H11B 2.8348 no 1_545
H9 H11C 3.5717 no 1_545
H10 C6 3.4960 no 1_545
H10 C6 3.5798 no 2_745
H10 C7 3.5922 no 1_545
H10 C7 3.3814 no 2_745
H10 C8 3.2213 no 2_745
H10 C9 3.2236 no 2_745
H10 C10 3.4413 no 2_745
H10 H6 3.0802 no 1_545
H10 H7 3.2685 no 1_545
H10 H9 3.5917 no 2_745
H10 H19B 3.2673 no 4_545
H11A C12 3.1460 no 3_856
H11A H3 3.3191 no 4_545
H11A H12A 2.3849 no 3_856
H11A H12B 3.1894 no 1_565
H11A H12B 3.4342 no 3_856
H11A H12C 3.2209 no 3_856
H11A H14 3.3225 no 4_545
H11B C1 3.4094 no 2_755
H11B C2 3.0593 no 2_755
H11B C3 3.4883 no 2_755
H11B C12 3.2955 no 1_565
H11B H2 3.0762 no 2_755
H11B H9 2.8348 no 1_565
H11B H12B 2.5402 no 1_565
H11B H12C 3.2212 no 1_565
H11C C13 3.1627 no 4_555
H11C C14 3.2861 no 4_555
H11C C15 3.2531 no 4_555
H11C C16 3.0936 no 4_555
H11C C17 2.9134 no 4_555
H11C C18 2.9513 no 4_555
H11C H9 3.5717 no 1_565
H11C H12B 2.9076 no 1_565
H11C H14 3.1671 no 4_545
H11C H17 3.3311 no 4_555
H11C H18 3.3927 no 4_555
H12A C3 3.5884 no 4_545
H12A C11 3.2792 no 3_856
H12A C12 3.1880 no 3_856
H12A H2 3.5978 no 2_755
H12A H3 3.2540 no 2_755
H12A H3 3.0801 no 4_545
H12A H11A 2.3849 no 3_856
H12A H12A 2.2764 no 3_856
H12A H12C 3.5103 no 3_856
H12A H14 3.0626 no 4_545
H12B C11 3.0377 no 1_545
H12B C13 3.4871 no 4_545
H12B C14 2.8763 no 4_545
H12B C15 3.3277 no 4_545
H12B H3 3.5969 no 4_545
H12B H11A 3.1894 no 1_545
H12B H11A 3.4342 no 3_856
H12B H11B 2.5402 no 1_545
H12B H11C 2.9076 no 1_545
H12B H14 2.6726 no 4_545
H12B H15 3.4277 no 4_545
H12C As1 3.1394 no 2_745
H12C C2 3.1798 no 2_755
H12C C3 3.4011 no 2_755
H12C H2 2.5453 no 2_755
H12C H3 2.9865 no 2_755
H12C H11A 3.2209 no 3_856
H12C H11B 3.2212 no 1_545
H12C H12A 3.5103 no 3_856
H14 N1 2.9479 no 4_444
H14 C11 3.3519 no 4_444
H14 C12 3.0485 no 4_444
H14 C17 3.4009 no 1_545
H14 C18 3.4406 no 1_545
H14 H11A 3.3225 no 4_444
H14 H11C 3.1671 no 4_444
H14 H12A 3.0626 no 4_444
H14 H12B 2.6726 no 4_444
H14 H17 3.0121 no 1_545
H14 H18 3.0866 no 1_545
H14 H24 3.0238 no 2_645
H15 N1 3.4148 no 4_444
H15 C7 3.4584 no 4_444
H15 C8 3.1565 no 4_444
H15 C9 3.4597 no 4_444
H15 C20 3.5837 no 1_545
H15 H12B 3.4277 no 4_444
H15 H17 3.0715 no 1_545
H15 H20C 2.6395 no 1_545
H17 C14 3.4035 no 1_565
H17 C15 3.4293 no 1_565
H17 C24 3.4549 no 2_655
H17 C25 3.2833 no 2_655
H17 H11C 3.3311 no 4_454
H17 H14 3.0121 no 1_565
H17 H15 3.0715 no 1_565
H17 H24 2.9407 no 2_655
H17 H25 2.5964 no 2_655
H18 C24 3.5992 no 2_655
H18 C25 3.5411 no 2_655
H18 H3 3.0278 no 1_565
H18 H11C 3.3927 no 4_454
H18 H14 3.0866 no 1_565
H18 H23 3.2832 no 2_645
H18 H24 3.0924 no 2_655
H18 H25 2.9752 no 2_655
H19A C22 3.1574 no 4_454
H19A C23 3.1498 no 4_454
H19A C25 3.4613 no 4_444
H19A C26 3.3344 no 4_444
H19A H6 3.3297 no 4_454
H19A H22 3.3061 no 4_454
H19A H23 3.3127 no 4_454
H19A H25 2.9549 no 4_444
H19A H26 2.6976 no 4_444
H19B C5 3.2303 no 4_444
H19B C7 3.5843 no 4_454
H19B C9 3.4059 no 4_444
H19B C10 3.0679 no 4_444
H19B H6 3.0073 no 4_454
H19B H7 2.9251 no 4_454
H19B H10 3.2673 no 4_444
H19B H20C 3.5603 no 1_545
H19B H26 3.1022 no 4_444
H19C C20 3.2805 no 1_545
H19C C25 3.3690 no 4_444
H19C C26 3.4124 no 4_444
H19C H20A 3.2810 no 1_545
H19C H20B 3.5624 no 1_545
H19C H20B 2.6979 no 3_655
H19C H20C 2.5666 no 1_545
H19C H25 3.0012 no 4_444
H19C H26 3.0798 no 4_444
H20A C22 3.5803 no 4_454
H20A C23 3.2443 no 4_454
H20A C24 2.9029 no 4_454
H20A C25 2.9597 no 4_454
H20A C26 3.3368 no 4_454
H20A H19C 3.2810 no 1_565
H20A H24 3.1921 no 4_454
H20A H25 3.2874 no 4_454
H20B N2 3.3976 no 3_655
H20B C19 3.3696 no 3_655
H20B C20 3.4807 no 3_665
H20B H19C 3.5624 no 1_565
H20B H19C 2.6979 no 3_655
H20B H20B 3.5836 no 3_655
H20B H20B 3.0025 no 3_665
H20B H20C 3.2833 no 3_665
H20B H25 3.5303 no 2_655
H20C C7 3.4299 no 4_454
H20C C15 3.4094 no 1_565
H20C C19 3.4401 no 1_565
H20C H6 3.5907 no 4_454
H20C H7 3.2899 no 4_454
H20C H15 2.6395 no 1_565
H20C H19B 3.5603 no 1_565
H20C H19C 2.5666 no 1_565
H20C H20B 3.2833 no 3_665
H22 C2 3.5392 no 1_565
H22 C3 3.2947 no 1_565
H22 C24 3.2752 no 2_655
H22 C25 3.5793 no 2_655
H22 C26 3.3888 no 1_565
H22 H3 3.2883 no 1_565
H22 H19A 3.3061 no 4_555
H22 H24 3.1698 no 2_655
H22 H26 2.7077 no 1_565
H23 C13 3.5421 no 2_655
H23 C18 3.2967 no 2_655
H23 C21 3.3050 no 2_655
H23 C22 3.3770 no 2_655
H23 C23 3.3947 no 2_655
H23 C24 3.3512 no 2_655
H23 C25 3.3251 no 1_565
H23 C25 3.2709 no 2_655
H23 C26 3.2455 no 2_655
H23 H18 3.2832 no 2_655
H23 H19A 3.3127 no 4_555
H23 H25 2.7439 no 1_565
H23 H26 3.3519 no 1_565
H24 C4 3.4882 no 2_655
H24 C13 2.9534 no 2_655
H24 C14 2.8395 no 2_655
H24 C15 3.3009 no 2_655
H24 C18 3.4592 no 2_655
H24 H14 3.0238 no 2_655
H24 H17 2.9407 no 2_645
H24 H18 3.0924 no 2_645
H24 H20A 3.1921 no 4_555
H24 H22 3.1698 no 2_645
H25 C17 3.0021 no 2_645
H25 C18 3.2147 no 2_645
H25 C19 3.4229 no 4_545
H25 C23 3.4089 no 1_545
H25 H17 2.5964 no 2_645
H25 H18 2.9752 no 2_645
H25 H19A 2.9549 no 4_545
H25 H19C 3.0012 no 4_545
H25 H20A 3.2874 no 4_555
H25 H20B 3.5303 no 2_645
H25 H23 2.7439 no 1_545
H26 C19 3.1312 no 4_545
H26 C22 3.2986 no 1_545
H26 H19A 2.6976 no 4_545
H26 H19B 3.1022 no 4_545
H26 H19C 3.0798 no 4_545
H26 H22 2.7077 no 1_545
H26 H23 3.3519 no 1_545

loop_
_geom_torsion_atom_site_label_1
_geom_torsion_atom_site_label_2
_geom_torsion_atom_site_label_3
_geom_torsion_atom_site_label_4
_geom_torsion
_geom_torsion_publ_flag
C1 As1 C4 C3 -6.5(2) no
C1 As1 C4 C13 179.6(3) no
C4 As1 C1 C2 6.5(2) no
C4 As1 C1 C5 -178.0(3) no
C1 As1 C21 C22 155.0(2) no
C1 As1 C21 C26 -25.3(2) no
C21 As1 C1 C2 106.7(2) no
C21 As1 C1 C5 -77.8(3) no
C4 As1 C21 C22 -115.7(2) no
C4 As1 C21 C26 64.0(2) no
C21 As1 C4 C3 -106.9(2) no
C21 As1 C4 C13 79.2(3) no
C11 N1 C8 C7 -15.9(6) no
C11 N1 C8 C9 165.0(4) no
C12 N1 C8 C7 178.7(3) no
C12 N1 C8 C9 -0.4(6) no
C19 N2 C16 C15 -3.5(6) no
C19 N2 C16 C17 175.3(4) no
C20 N2 C16 C15 176.4(4) no
C20 N2 C16 C17 -4.9(6) no
As1 C1 C2 C3 -5.4(4) no
As1 C1 C5 C6 9.4(5) no
As1 C1 C5 C10 -171.0(2) no
C2 C1 C5 C6 -176.0(4) no
C2 C1 C5 C10 3.6(7) no
C5 C1 C2 C3 179.4(3) no
C1 C2 C3 C4 0.1(6) no
C2 C3 C4 As1 5.2(5) no
C2 C3 C4 C13 178.8(3) no
As1 C4 C13 C14 170.5(2) no
As1 C4 C13 C18 -9.2(5) no
C3 C4 C13 C14 -2.2(6) no
C3 C4 C13 C18 178.1(4) no
C1 C5 C6 C7 177.9(3) no
C1 C5 C10 C9 -178.4(3) no
C6 C5 C10 C9 1.3(6) no
C10 C5 C6 C7 -1.7(6) no
C5 C6 C7 C8 0.7(7) no
C6 C7 C8 N1 -178.3(4) no
C6 C7 C8 C9 0.8(6) no
N1 C8 C9 C10 177.9(4) no
C7 C8 C9 C10 -1.3(6) no
C8 C9 C10 C5 0.2(7) no
C4 C13 C14 C15 -178.8(3) no
C4 C13 C18 C17 178.8(3) no
C14 C13 C18 C17 -0.9(6) no
C18 C13 C14 C15 0.9(6) no
C13 C14 C15 C16 -0.7(6) no
C14 C15 C16 N2 179.1(4) no
C14 C15 C16 C17 0.3(6) no
N2 C16 C17 C18 -179.1(4) no
C15 C16 C17 C18 -0.3(6) no
C16 C17 C18 C13 0.6(6) no
As1 C21 C22 C23 179.03(19) no
As1 C21 C26 C25 -179.60(19) no
C22 C21 C26 C25 0.1(5) no
C26 C21 C22 C23 -0.7(5) no
C21 C22 C23 C24 1.3(5) no
C22 C23 C24 C25 -1.3(6) no
C23 C24 C25 C26 0.7(6) no
C24 C25 C26 C21 -0.1(5) no
